data_7052269
loop_
_publ_author_name
'Anita K\"ubel-Pollak'
'Craig J. Matthews'
'Simon Verdan'
'Bernard Bocquet'
'Xavier Melich'
'Alan F. Williams'
'Francine Lavergnat'
'Pierre-Yves Morgantini'
'G\'erald Bernardinelli'

_publ_section_title
;
 Conformational effects in molecular tectons containing protonated
 benzimidazole cations
;
_journal_issue 6
_journal_name_full 'New Journal of Chemistry'
_journal_page_first 851
_journal_paper_doi 10.1039/b602468h
_journal_volume 30
_journal_year 2006
_chemical_formula_moiety 'C22 H26 N4 , Cl4 Mn , H2 O'
_chemical_formula_sum 'C22 H28 Cl4 Mn N4 O'
_chemical_formula_weight 561.3
_space_group_IT_number 2
_symmetry_cell_setting triclinic
_symmetry_space_group_name_Hall '-P 1'
_symmetry_space_group_name_H-M 'P -1'
_audit_conform_dict_name cif_core.dic
_audit_conform_dict_version 2.0.1
_audit_creation_date 2004-02-04
_audit_creation_method from_xtal_archive_file_using_CIFIO
_audit_update_record 2005-12-05
_cell_angle_alpha 84.185(10)
_cell_angle_beta 86.801(10)
_cell_angle_gamma 65.969(9)
_cell_formula_units_Z 2
_cell_length_a 9.5492(8)
_cell_length_b 9.8088(9)
_cell_length_c 14.7179(13)
_cell_measurement_reflns_used 8000
_cell_measurement_temperature 200
_cell_measurement_theta_max 27.5
_cell_measurement_theta_min 3.7
_cell_volume 1252.4(2)
_computing_cell_refinement 'CELL (Stoe & Cie, 1999)'
_computing_data_collection 'EXPOSE (Stoe & Cie, 1999)'
_computing_data_reduction 'XRED (Stoe & Cie, 1999)'
_computing_molecular_graphics xtal_gx3
_computing_publication_material xtal_CIFIO
_computing_structure_refinement xtal_CRYLSQ
_computing_structure_solution SIR97
_diffrn_detector_area_resol_mean 6
_diffrn_measured_fraction_theta_full 1.
_diffrn_measured_fraction_theta_max 1.
_diffrn_measurement_device_type 'Stoe Ipds'
_diffrn_measurement_method \f
_diffrn_radiation_type MoK\a
_diffrn_radiation_wavelength .71073
_diffrn_reflns_av_R_equivalents .046
_diffrn_reflns_limit_h_max 12
_diffrn_reflns_limit_h_min -12
_diffrn_reflns_limit_k_max 12
_diffrn_reflns_limit_k_min -12
_diffrn_reflns_limit_l_max 19
_diffrn_reflns_limit_l_min -19
_diffrn_reflns_number 19221
_diffrn_reflns_theta_full 27.5
_diffrn_reflns_theta_max 27.5
_diffrn_standards_decay_% 0
_exptl_absorpt_coefficient_mu .98
_exptl_absorpt_correction_T_max .9151
_exptl_absorpt_correction_T_min .8303
_exptl_absorpt_correction_type numerical
_exptl_absorpt_process_details 'XRED; Stoe & Cie, 1999'
_exptl_crystal_colour colorless
_exptl_crystal_density_diffrn 1.488
_exptl_crystal_density_meas ?
_exptl_crystal_description prism
_exptl_crystal_F_000 578
_exptl_crystal_size_max .20
_exptl_crystal_size_mid .16
_exptl_crystal_size_min .11
_refine_diff_density_max .539
_refine_diff_density_min -.534
_refine_ls_abs_structure_details none
_refine_ls_extinction_coef .00000
_refine_ls_extinction_method none
_refine_ls_goodness_of_fit_ref 1.17
_refine_ls_hydrogen_treatment mixed
_refine_ls_number_parameters 301
_refine_ls_number_reflns 3557
_refine_ls_R_factor_gt .029
_refine_ls_shift/su_max .0016
_refine_ls_structure_factor_coef F
_refine_ls_weighting_details \w=1/[\s^2^(Fo)+0.0001(Fo^2^)]
_refine_ls_weighting_scheme calc
_refine_ls_wR_factor_ref .030
_reflns_number_gt 3418
_reflns_number_total 5601
_reflns_threshold_expression 'refl observed if Fo > 3.99 \s(Fo)'
_cod_data_source_file b602468h.txt
_cod_data_source_block 3bH2Mn
_cod_depositor_comments
;
The following automatic conversions were performed:

'_exptl_crystal_density_meas' value 'not_measured' was changed to '?'
- the value is perceived as not measured.

Automatic conversion script
Id: cif_fix_values 3008 2015-01-20 13:52:24Z robertas 
;
_cod_database_code 7052269

loop_
_symmetry_equiv_pos_as_xyz
+x,+y,+z
-x,-y,-z

loop_
_atom_site_label
_atom_site_fract_x
_atom_site_fract_y
_atom_site_fract_z
_atom_site_U_iso_or_equiv
_atom_site_occupancy
_atom_site_adp_type
N1 .1355(3) .2124(3) .43494(14) .0260(18) 1.00000 Uani
N2 -.1021(3) .3174(3) .48263(13) .0241(17) 1.00000 Uani
N3 .1936(3) -.0812(3) .07804(13) .0255(18) 1.00000 Uani
N4 .1538(3) .1524(3) .04409(13) .0240(17) 1.00000 Uani
C1 -.0631(3) .1943(3) .33596(15) .026(3) 1.00000 Uani
C2 .0587(3) .1507(3) .25840(16) .025(2) 1.00000 Uani
C3 -.0032(3) .1010(3) .17786(16) .025(2) 1.00000 Uani
C4 -.0490(3) -.0282(3) .21038(16) .027(3) 1.00000 Uani
C5 -.1676(4) .0164(3) .28781(17) .030(3) 1.00000 Uani
C6 -.1076(4) .0625(3) .36759(16) .030(3) 1.00000 Uani
C7 -.0094(3) .2426(3) .41572(15) .024(2) 1.00000 Uani
C8 .1394(4) .2701(3) .51758(15) .025(3) 1.00000 Uani
C9 .2608(4) .2715(3) .56561(17) .030(3) 1.00000 Uani
C10 .2209(4) .3398(3) .64702(17) .032(3) 1.00000 Uani
C11 .0687(4) .4041(3) .67814(16) .032(3) 1.00000 Uani
C12 -.0515(4) .4047(3) .62978(16) .028(3) 1.00000 Uani
C13 -.0112(3) .3355(3) .54777(15) .023(2) 1.00000 Uani
C14 .1138(3) .0584(3) .10103(15) .024(2) 1.00000 Uani
C15 .2921(3) -.0796(3) .00425(15) .024(2) 1.00000 Uani
C16 .3972(4) -.1952(3) -.04322(17) .032(3) 1.00000 Uani
C17 .4783(4) -.1513(4) -.11279(17) .036(3) 1.00000 Uani
C18 .4537(4) -.0007(4) -.13392(17) .035(3) 1.00000 Uani
C19 .3471(4) .1132(3) -.08736(16) .031(3) 1.00000 Uani
C20 .2666(3) .0697(3) -.01715(15) .023(2) 1.00000 Uani
C21 -.2712(4) .3733(4) .48826(18) .035(3) 1.00000 Uani
C22 .0874(4) .3170(3) .04037(18) .033(3) 1.00000 Uani
Mn .45216(5) .53954(5) .22355(3) .0239(4) 1.00000 Uani
Cl1 .24289(8) .58023(7) .12827(5) .0329(6) 1.00000 Uani
Cl2 .46701(8) .34361(7) .33637(4) .0313(6) 1.00000 Uani
Cl3 .37547(8) .76898(7) .29364(5) .0330(6) 1.00000 Uani
Cl4 .69257(8) .48931(8) .15249(5) .0342(6) 1.00000 Uani
O1w .4145(3) .0448(3) .37056(16) .050(3) 1.00000 Uani
H1 -.15320 .27950 .31106 .04000 1.00000 Uiso
H21 .08154 .23736 .23670 .04000 1.00000 Uiso
H22 .15212 .06806 .28137 .04000 1.00000 Uiso
H3 -.09615 .18613 .15546 .04000 1.00000 Uiso
H41 -.09210 -.05428 .15914 .04000 1.00000 Uiso
H42 .04223 -.11531 .23229 .04000 1.00000 Uiso
H51 -.26021 .10049 .26442 .04000 1.00000 Uiso
H52 -.19320 -.06932 .30829 .04000 1.00000 Uiso
H61 -.18655 .09230 .41554 .04000 1.00000 Uiso
H62 -.01630 -.02302 .39205 .04000 1.00000 Uiso
H01 .224(4) .156(4) .4082(19) .04000 1.00000 Uiso
H9 .36737 .22698 .54379 .04000 1.00000 Uiso
H10 .30149 .34385 .68358 .04000 1.00000 Uiso
H11 .04697 .44945 .73655 .04000 1.00000 Uiso
H12 -.15842 .45081 .65114 .04000 1.00000 Uiso
H03 .188(4) -.160(4) .1048(19) .04000 1.00000 Uiso
H16 .41356 -.30028 -.02867 .04000 1.00000 Uiso
H17 .55508 -.22767 -.14821 .04000 1.00000 Uiso
H18 .51430 .02422 -.18355 .04000 1.00000 Uiso
H19 .32957 .21840 -.10303 .04000 1.00000 Uiso
H211 -.30053 .30674 .52914 .04000 1.00000 Uiso
H212 -.31398 .47312 .51057 .04000 1.00000 Uiso
H213 -.31053 .37935 .42914 .04000 1.00000 Uiso
H221 -.00233 .35109 .07836 .04000 1.00000 Uiso
H222 .16086 .34887 .06137 .04000 1.00000 Uiso
H223 .06163 .35791 -.02139 .04000 1.00000 Uiso
H1w .438(4) -.035(3) .3429(16) .04000 1.00000 Uiso
H2w .458(4) .098(3) .3435(16) .04000 1.00000 Uiso

loop_
_atom_site_aniso_label
_atom_site_aniso_U_11
_atom_site_aniso_U_22
_atom_site_aniso_U_33
_atom_site_aniso_U_12
_atom_site_aniso_U_13
_atom_site_aniso_U_23
N1 .0267(14) .0236(11) .0249(11) -.0068(11) .0053(10) -.0071(9)
N2 .0245(13) .0254(11) .0220(10) -.0095(10) -.0009(9) -.0031(9)
N3 .0372(15) .0184(11) .0213(10) -.0116(11) -.0014(9) -.0015(8)
N4 .0326(14) .0163(10) .0221(10) -.0084(10) -.0044(9) -.0017(8)
C1 .0306(17) .0205(12) .0237(12) -.0082(12) -.0027(11) -.0023(10)
C2 .0310(16) .0205(12) .0250(12) -.0109(12) -.0020(11) -.0023(10)
C3 .0274(16) .0206(12) .0233(12) -.0046(12) -.0032(11) -.0031(10)
C4 .0280(16) .0232(13) .0301(13) -.0091(12) -.0053(11) -.0056(10)
C5 .0309(17) .0260(14) .0357(14) -.0135(13) -.0001(12) -.0043(11)
C6 .0356(18) .0308(15) .0264(13) -.0160(14) .0010(12) -.0046(11)
C7 .0261(16) .0185(12) .0253(12) -.0076(12) .0007(11) -.0015(10)
C8 .0307(17) .0205(12) .0220(12) -.0095(12) .0006(11) -.0040(10)
C9 .0261(17) .0278(14) .0354(14) -.0091(13) -.0018(12) -.0036(11)
C10 .0345(18) .0313(15) .0329(14) -.0149(14) -.0073(12) -.0033(12)
C11 .044(2) .0287(14) .0251(13) -.0162(14) -.0014(12) -.0060(11)
C12 .0306(17) .0237(13) .0277(13) -.0094(13) .0027(11) -.0058(10)
C13 .0288(17) .0187(12) .0225(12) -.0102(12) -.0029(11) -.0000(10)
C14 .0312(16) .0203(12) .0201(11) -.0096(12) -.0064(10) -.0007(10)
C15 .0308(16) .0230(13) .0197(11) -.0105(12) -.0043(11) -.0025(10)
C16 .0423(19) .0258(14) .0291(13) -.0139(14) -.0006(12) -.0086(11)
C17 .0385(19) .0410(16) .0296(14) -.0145(15) .0040(12) -.0178(12)
C18 .0416(19) .0449(17) .0245(13) -.0240(16) .0014(12) -.0046(12)
C19 .0403(18) .0318(15) .0269(13) -.0203(14) -.0043(12) .0003(11)
C20 .0284(16) .0223(13) .0196(11) -.0099(12) -.0048(10) -.0039(10)
C21 .0337(18) .0399(16) .0312(14) -.0127(14) .0021(12) -.0095(12)
C22 .0396(19) .0185(13) .0401(15) -.0096(13) -.0000(13) -.0023(11)
Mn .0234(3) .0202(2) .0276(2) -.00744(18) -.00133(16) -.00452(15)
Cl1 .0385(5) .0245(4) .0381(4) -.0139(4) -.0135(3) -.0010(3)
Cl2 .0328(4) .0254(4) .0315(4) -.0080(3) .0003(3) -.0003(3)
Cl3 .0316(5) .0246(4) .0431(4) -.0095(3) .0008(3) -.0131(3)
Cl4 .0294(5) .0285(4) .0416(4) -.0089(4) .0086(3) -.0068(3)
O1w .0437(15) .0407(13) .0693(15) -.0194(12) .0157(11) -.0252(11)

loop_
_atom_type_symbol
_atom_type_scat_source
_atom_type_scat_dispersion_real
_atom_type_scat_dispersion_imag
C Int._Tables_Vol_IV_Tables_2.2B_and_2.3.1 .002 .002
H Int._Tables_Vol_IV_Tables_2.2B_and_2.3.1 0 0
N Int._Tables_Vol_IV_Tables_2.2B_and_2.3.1 .004 .003
O Int._Tables_Vol_IV_Tables_2.2B_and_2.3.1 .008 .006
Cl Int._Tables_Vol_IV_Tables_2.2B_and_2.3.1 .132 .159
Mn Int._Tables_Vol_IV_Tables_2.2B_and_2.3.1 .295 .729

loop_
_geom_angle_atom_site_label_1
_geom_angle_atom_site_label_2
_geom_angle_atom_site_label_3
_geom_angle_site_symmetry_1
_geom_angle_site_symmetry_2
_geom_angle_site_symmetry_3
_geom_angle
C7 N1 C8 . . . 109.3(3)
C7 N1 H01 . . . 131(3)
C8 N1 H01 . . . 119(3)
C7 N2 C13 . . . 108.2(3)
C7 N2 C21 . . . 127.1(3)
C13 N2 C21 . . . 124.7(2)
C14 N3 C15 . . . 109.7(3)
C14 N3 H03 . . . 125.6(18)
C15 N3 H03 . . . 124.7(18)
C14 N4 C20 . . . 109.0(2)
C14 N4 C22 . . . 127.2(2)
C20 N4 C22 . . . 123.6(3)
C2 C1 C6 . . . 110.3(3)
C2 C1 C7 . . . 112.2(3)
C6 C1 C7 . . . 109.8(2)
C1 C2 C3 . . . 109.8(3)
C2 C3 C4 . . . 110.8(2)
C2 C3 C14 . . . 110.8(3)
C4 C3 C14 . . . 110.9(3)
C3 C4 C5 . . . 110.3(3)
C4 C5 C6 . . . 111.5(3)
C1 C6 C5 . . . 110.2(2)
N1 C7 N2 . . . 109.2(3)
N1 C7 C1 . . . 126.4(3)
N2 C7 C1 . . . 124.3(3)
N1 C8 C9 . . . 131.7(3)
N1 C8 C13 . . . 106.1(3)
C9 C8 C13 . . . 122.3(3)
C8 C9 C10 . . . 115.7(3)
C9 C10 C11 . . . 122.0(3)
C10 C11 C12 . . . 122.2(3)
C11 C12 C13 . . . 115.7(3)
N2 C13 C8 . . . 107.2(2)
N2 C13 C12 . . . 130.7(3)
C8 C13 C12 . . . 122.1(3)
N3 C14 N4 . . . 108.7(3)
N3 C14 C3 . . . 125.0(3)
N4 C14 C3 . . . 126.3(3)
N3 C15 C16 . . . 131.2(3)
N3 C15 C20 . . . 105.9(2)
C16 C15 C20 . . . 122.9(3)
C15 C16 C17 . . . 115.2(3)
C16 C17 C18 . . . 122.0(3)
C17 C18 C19 . . . 122.3(3)
C18 C19 C20 . . . 116.0(3)
N4 C20 C15 . . . 106.7(3)
N4 C20 C19 . . . 131.6(3)
C15 C20 C19 . . . 121.7(3)
Cl1 Mn Cl2 . . . 106.96(4)
Cl1 Mn Cl3 . . . 103.95(3)
Cl1 Mn Cl4 . . . 117.45(3)
Cl2 Mn Cl3 . . . 109.53(3)
Cl2 Mn Cl4 . . . 110.63(3)
Cl3 Mn Cl4 . . . 107.98(4)
H1w O1w H2w . . . 110(3)

loop_
_geom_bond_atom_site_label_1
_geom_bond_atom_site_label_2
_geom_bond_site_symmetry_1
_geom_bond_site_symmetry_2
_geom_bond_distance
N1 C7 . . 1.332(4)
N1 C8 . . 1.401(4)
N1 H01 . . .89(3)
N2 C7 . . 1.347(3)
N2 C13 . . 1.399(4)
N2 C21 . . 1.479(4)
N3 C14 . . 1.337(3)
N3 C15 . . 1.399(4)
N3 H03 . . .85(4)
N4 C14 . . 1.339(4)
N4 C20 . . 1.400(3)
N4 C22 . . 1.471(4)
C1 C2 . . 1.544(4)
C1 C6 . . 1.540(5)
C1 C7 . . 1.498(4)
C2 C3 . . 1.556(4)
C3 C4 . . 1.527(5)
C3 C14 . . 1.508(4)
C4 C5 . . 1.525(4)
C5 C6 . . 1.518(5)
C8 C9 . . 1.397(5)
C8 C13 . . 1.382(4)
C9 C10 . . 1.390(4)
C10 C11 . . 1.400(4)
C11 C12 . . 1.381(5)
C12 C13 . . 1.403(4)
C15 C16 . . 1.392(4)
C15 C20 . . 1.389(4)
C16 C17 . . 1.388(5)
C17 C18 . . 1.402(5)
C18 C19 . . 1.381(4)
C19 C20 . . 1.389(4)
Mn Cl1 . . 2.3810(9)
Mn Cl2 . . 2.3724(8)
Mn Cl3 . . 2.3894(8)
Mn Cl4 . . 2.3499(9)
O1w H1w . . .86(3)
O1w H2w . . .85(3)

loop_
_geom_hbond_atom_site_label_D
_geom_hbond_atom_site_label_H
_geom_hbond_atom_site_label_A
_geom_hbond_site_symmetry_D
_geom_hbond_site_symmetry_H
_geom_hbond_site_symmetry_A
_geom_hbond_distance_DH
_geom_hbond_distance_HA
_geom_hbond_distance_DA
_geom_hbond_angle_DHA
N1 H01 O1w . . . 0.89(3) 1.79(3) 2.677(3) 171(3)
N3 H03 Cl1 . . 1_545 0.85(3) 2.37(3) 3.172(2) 156(2)
O1w H1w Cl3 . . 1_545 0.86(2) 2.42(3) 3.199(3) 151(3)
O1w H2w Cl2 . . . 0.85(3) 2.43(3) 3.156(3) 143(2)

loop_
_geom_torsion_atom_site_label_1
_geom_torsion_atom_site_label_2
_geom_torsion_atom_site_label_3
_geom_torsion_atom_site_label_4
_geom_torsion_site_symmetry_1
_geom_torsion_site_symmetry_2
_geom_torsion_site_symmetry_3
_geom_torsion_site_symmetry_4
_geom_torsion
C8 N1 C7 N2 . . . . -.3(3)
C8 N1 C7 C1 . . . . -176.9(3)
H01 N1 C7 N2 . . . . 172(3)
H01 N1 C7 C1 . . . . -5(3)
C7 N1 C8 C9 . . . . -178.1(3)
C7 N1 C8 C13 . . . . .6(3)
H01 N1 C8 C9 . . . . 9(3)
H01 N1 C8 C13 . . . . -173(3)
C13 N2 C7 N1 . . . . -.1(3)
C13 N2 C7 C1 . . . . 176.6(3)
C21 N2 C7 N1 . . . . 179.6(3)
C21 N2 C7 C1 . . . . -3.7(4)
C7 N2 C13 C8 . . . . .5(3)
C7 N2 C13 C12 . . . . -179.8(3)
C21 N2 C13 C8 . . . . -179.2(3)
C21 N2 C13 C12 . . . . .5(5)
C15 N3 C14 N4 . . . . 1.1(4)
C15 N3 C14 C3 . . . . -179.6(3)
H03 N3 C14 N4 . . . . 180(3)
H03 N3 C14 C3 . . . . 0(3)
C14 N3 C15 C16 . . . . 179.6(3)
C14 N3 C15 C20 . . . . -.6(4)
H03 N3 C15 C16 . . . . 0(3)
H03 N3 C15 C20 . . . . -179(3)
C20 N4 C14 N3 . . . . -1.2(4)
C20 N4 C14 C3 . . . . 179.5(3)
C22 N4 C14 N3 . . . . 175.5(3)
C22 N4 C14 C3 . . . . -3.7(5)
C14 N4 C20 C15 . . . . .9(3)
C14 N4 C20 C19 . . . . -178.5(3)
C22 N4 C20 C15 . . . . -176.1(3)
C22 N4 C20 C19 . . . . 4.6(5)
C6 C1 C2 C3 . . . . 57.0(3)
C7 C1 C2 C3 . . . . 179.75(19)
C2 C1 C6 C5 . . . . -57.9(3)
C7 C1 C6 C5 . . . . 177.96(19)
C2 C1 C7 N1 . . . . -19.6(4)
C2 C1 C7 N2 . . . . 164.4(3)
C6 C1 C7 N1 . . . . 103.4(3)
C6 C1 C7 N2 . . . . -72.6(3)
C1 C2 C3 C4 . . . . -56.8(3)
C1 C2 C3 C14 . . . . 179.75(19)
C2 C3 C4 C5 . . . . 56.8(3)
C14 C3 C4 C5 . . . . -179.8(3)
C2 C3 C14 N3 . . . . 108.9(4)
C2 C3 C14 N4 . . . . -72.0(4)
C4 C3 C14 N3 . . . . -14.5(4)
C4 C3 C14 N4 . . . . 164.6(3)
C3 C4 C5 C6 . . . . -57.9(3)
C4 C5 C6 C1 . . . . 58.3(3)
N1 C8 C9 C10 . . . . -179.9(3)
C13 C8 C9 C10 . . . . 1.5(4)
N1 C8 C13 N2 . . . . -.6(3)
N1 C8 C13 C12 . . . . 179.6(3)
C9 C8 C13 N2 . . . . 178.3(3)
C9 C8 C13 C12 . . . . -1.5(4)
C8 C9 C10 C11 . . . . -.6(4)
C9 C10 C11 C12 . . . . -.4(5)
C10 C11 C12 C13 . . . . .6(4)
C11 C12 C13 N2 . . . . -179.3(3)
C11 C12 C13 C8 . . . . .4(4)
N3 C15 C16 C17 . . . . -178.8(3)
C20 C15 C16 C17 . . . . 1.4(5)
N3 C15 C20 N4 . . . . -.2(3)
N3 C15 C20 C19 . . . . 179.3(3)
C16 C15 C20 N4 . . . . 179.6(3)
C16 C15 C20 C19 . . . . -.9(5)
C15 C16 C17 C18 . . . . -.8(5)
C16 C17 C18 C19 . . . . -.4(5)
C17 C18 C19 C20 . . . . .9(5)
C18 C19 C20 N4 . . . . 179.0(3)
C18 C19 C20 C15 . . . . -.3(5)
